data_1520324
loop_
_publ_author_name
'Pache, Aroa'
'Reinoso, Santiago'
'Felices, Leire'
'Iturrospe, Amaia'
'Lezama, Luis'
'Guti\'errez-Zorrilla, Juan'

_publ_section_title
;
 Single-Crystal to Single-Crystal Reversible Transformations Induced by
 Thermal Dehydration in Keggin-Type Polyoxometalates Decorated with
 Copper(II)-Picolinate Complexes: The Structure Directing Role of
 Guanidinium
;
_journal_issue 2
_journal_name_full Inorganics
_journal_page_first 194
_journal_paper_doi 10.3390/inorganics3020194
_journal_volume 3
_journal_year 2015
_chemical_compound_source 'synthesis as described'
_chemical_formula_moiety 'C4 H24 N12, C48 H36 Cu4 N8 O18, C24 H16 Cu2 N4 O48 Ge W12, 6 (H2 O)'
_chemical_formula_sum 'C76 H88 Cu6 Ge N24 O72 W12'
_chemical_formula_weight 5149.73
_chemical_name_systematic
;
 ?
;
_space_group_IT_number 2
_symmetry_cell_setting triclinic
_symmetry_Int_Tables_number 2
_symmetry_space_group_name_Hall '-P 1'
_symmetry_space_group_name_H-M 'P -1'
_atom_sites_solution_hydrogens geom
_atom_sites_solution_primary direct
_atom_sites_solution_secondary difmap
_audit_creation_date 2014-04-09T09:43:52-00:00
_audit_creation_method 'WinGX routine CIF_UPDATE'
_cell_angle_alpha 107.057(3)
_cell_angle_beta 94.372(2)
_cell_angle_gamma 100.971(2)
_cell_formula_units_Z 1
_cell_length_a 11.7110(3)
_cell_length_b 15.9628(6)
_cell_length_c 17.0341(5)
_cell_measurement_reflns_used 14826
_cell_measurement_temperature 100(2)
_cell_measurement_theta_max 28.2458
_cell_measurement_theta_min 1.5432
_cell_measurement_wavelength 0.71073
_cell_volume 2958.92(17)
_computing_cell_refinement 'CrysAlis Pro (Oxford Diffraction Ltd., 2011)'
_computing_data_collection 'CrysAlis Pro (Oxford Diffraction Ltd., 2011)'
_computing_data_reduction 'CrysAlis Pro (Oxford Diffraction Ltd., 2011)'
_computing_molecular_graphics 'Diamond v.3.2f (Crystal Impact GbR, 2008)'
_computing_publication_material 'WinGX publication routines (Farrugia, 1999)'
_computing_structure_refinement 'SHELXL-97 (Sheldrick, 2008)'
_computing_structure_solution 'OLEX2 (Dolomanov et al, 2010)'
_diffrn_ambient_temperature 100(2)
_diffrn_detector 'CCD plate'
_diffrn_detector_area_resol_mean 16.2439
_diffrn_detector_type Eos
_diffrn_measured_fraction_theta_full 1
_diffrn_measured_fraction_theta_max 1
_diffrn_measurement_details
;
  1 omega  -18.00   14.00   1.0000   15.0000
omega____ theta____ kappa____ phi______ frames
    -      -26.1517  -99.0000  -30.0000 32

  2 omega -104.00   -5.00   1.0000   15.0000
omega____ theta____ kappa____ phi______ frames
    -      -26.1517  -38.0000   90.0000 99

  3 omega  -35.00    8.00   1.0000   15.0000
omega____ theta____ kappa____ phi______ frames
    -      -26.1517  -57.0000    0.0000 43

  4 omega  -10.00   25.00   1.0000   15.0000
omega____ theta____ kappa____ phi______ frames
    -      -26.1517  -99.0000   60.0000 35

  5 omega  -53.00   51.00   1.0000   15.0000
omega____ theta____ kappa____ phi______ frames
    -      -26.1517   38.0000   30.0000 104

  6 omega -100.00   -8.00   1.0000   15.0000
omega____ theta____ kappa____ phi______ frames
    -      -26.1517  -57.0000 -120.0000 92

  7 omega   49.00  109.00   1.0000   15.0000
omega____ theta____ kappa____ phi______ frames
    -       26.6986  178.0000  -60.0000 60

;
_diffrn_measurement_device '\k-geometry diffractometer'
_diffrn_measurement_device_type 'Agilent SuperNova'
_diffrn_measurement_method '\w scans'
_diffrn_orient_matrix_UB_11 0.0044857
_diffrn_orient_matrix_UB_12 -0.0397134
_diffrn_orient_matrix_UB_13 0.0095613
_diffrn_orient_matrix_UB_21 -0.0220503
_diffrn_orient_matrix_UB_22 0.0163793
_diffrn_orient_matrix_UB_23 0.0378592
_diffrn_orient_matrix_UB_31 -0.0581097
_diffrn_orient_matrix_UB_32 -0.0206887
_diffrn_orient_matrix_UB_33 -0.0202656
_diffrn_radiation_monochromator 'Multilayer optics'
_diffrn_radiation_probe x-ray
_diffrn_radiation_source 'Nova (Mo) X-ray micro-source'
_diffrn_radiation_type MoK\a
_diffrn_radiation_wavelength 0.71073
_diffrn_reflns_av_R_equivalents 0.0224
_diffrn_reflns_av_unetI/netI 0.0347
_diffrn_reflns_limit_h_max 14
_diffrn_reflns_limit_h_min -13
_diffrn_reflns_limit_k_max 18
_diffrn_reflns_limit_k_min -19
_diffrn_reflns_limit_l_max 20
_diffrn_reflns_limit_l_min -20
_diffrn_reflns_number 19292
_diffrn_reflns_theta_full 25.5
_diffrn_reflns_theta_max 25.5
_diffrn_reflns_theta_min 1.54
_diffrn_source_current 0.8
_diffrn_source_power 0.04
_diffrn_source_voltage 50
_exptl_absorpt_coefficient_mu 13.025
_exptl_absorpt_correction_T_max 0.409
_exptl_absorpt_correction_T_min 0.115
_exptl_absorpt_correction_type analytical
_exptl_absorpt_process_details
;
        CrysAlisPro, Agilent Technologies,
        Version 1.171.36.24 (release 03-12-2012 CrysAlis171 .NET)
        (compiled Dec  3 2012,18:21:49)
Analytical numeric absorption correction using a multifaceted crystal
                        model based on expressions derived by R.C. Clark & J.S.
        (Clark, R. C. & Reid, J. S. (1995). Acta Cryst. A51, 887-897)
;
_exptl_crystal_colour blue
_exptl_crystal_density_diffrn 2.890
_exptl_crystal_density_method 'not measured'
_exptl_crystal_description prism
_exptl_crystal_F_000 2382
_exptl_crystal_size_max 0.4358
_exptl_crystal_size_mid 0.128
_exptl_crystal_size_min 0.0962
_refine_diff_density_max 1.578
_refine_diff_density_min -3.235
_refine_diff_density_rms 0.24
_refine_ls_extinction_method none
_refine_ls_goodness_of_fit_ref 1.28
_refine_ls_hydrogen_treatment noref
_refine_ls_matrix_type full
_refine_ls_number_parameters 518
_refine_ls_number_reflns 11018
_refine_ls_number_restraints 0
_refine_ls_restrained_S_all 1.28
_refine_ls_R_factor_all 0.0456
_refine_ls_R_factor_gt 0.0436
_refine_ls_shift/su_max 0
_refine_ls_shift/su_mean 0
_refine_ls_structure_factor_coef Fsqd
_refine_ls_weighting_details 'calc w=1/[\s^2^(Fo^2^)+(0.0001P)^2^+65.2649P] where P=(Fo^2^+2Fc^2^)/3'
_refine_ls_weighting_scheme calc
_refine_ls_wR_factor_gt 0.0926
_refine_ls_wR_factor_ref 0.0933
_reflns_number_gt 10485
_reflns_number_total 11018
_reflns_threshold_expression >2\s(I)
_cod_data_source_file s5.cif
_cod_data_source_block 3
_cod_original_cell_volume 2958.92(16)
_cod_database_code 1520324

loop_
_symmetry_equiv_pos_as_xyz
'x, y, z'
'-x, -y, -z'

loop_
_atom_site_label
_atom_site_type_symbol
_atom_site_fract_x
_atom_site_fract_y
_atom_site_fract_z
_atom_site_U_iso_or_equiv
_atom_site_adp_type
_atom_site_occupancy
_atom_site_symmetry_multiplicity
_atom_site_calc_flag
_atom_site_refinement_flags
C1G C 0.1688(11) 0.2379(8) -0.4215(8) 0.030(3) Uiso 1 1 d .
C2A C 0.1950(9) 0.4915(7) -0.0967(6) 0.016(2) Uiso 1 1 d .
C2B C 0.2735(9) 0.7271(7) 0.5981(7) 0.019(2) Uiso 1 1 d .
C2C C -0.4471(10) 0.0101(8) -0.5966(7) 0.025(2) Uiso 1 1 d .
C2G C 0.4872(9) 0.5983(7) 0.3120(6) 0.018(2) Uiso 1 1 d .
C3A C 0.1069(9) 0.5367(7) -0.0987(7) 0.019(2) Uiso 1 1 d .
H3A H 0.0591 0.528 -0.1493 0.023 Uiso 1 1 calc R
C3B C 0.2951(9) 0.8043(7) 0.6664(7) 0.019(2) Uiso 1 1 d .
H3B H 0.2626 0.854 0.6646 0.023 Uiso 1 1 calc R
C3C C -0.5376(10) -0.0179(8) -0.6615(8) 0.029(3) Uiso 1 1 d .
H3C H -0.55 -0.0756 -0.7017 0.035 Uiso 1 1 calc R
C4A C 0.0890(9) 0.5962(7) -0.0237(7) 0.020(2) Uiso 1 1 d .
H4A H 0.0284 0.6282 -0.023 0.024 Uiso 1 1 calc R
C4B C 0.3645(10) 0.8074(8) 0.7370(7) 0.024(2) Uiso 1 1 d .
H4B H 0.3819 0.8597 0.7843 0.029 Uiso 1 1 calc R
C4C C -0.6107(11) 0.0401(8) -0.6671(8) 0.030(3) Uiso 1 1 d .
H4C H -0.6729 0.0227 -0.7118 0.036 Uiso 1 1 calc R
C5A C 0.1614(9) 0.6078(7) 0.0497(7) 0.020(2) Uiso 1 1 d .
H5A H 0.1527 0.6486 0.1009 0.023 Uiso 1 1 calc R
C5B C 0.4083(10) 0.7329(7) 0.7372(7) 0.024(2) Uiso 1 1 d .
H5B H 0.4547 0.7326 0.7853 0.029 Uiso 1 1 calc R
C5C C -0.5919(10) 0.1230(8) -0.6072(7) 0.028(3) Uiso 1 1 d .
H5C H -0.6393 0.1643 -0.6104 0.034 Uiso 1 1 calc R
C6A C 0.2457(9) 0.5578(7) 0.0447(6) 0.017(2) Uiso 1 1 d .
H6A H 0.294 0.5642 0.0944 0.02 Uiso 1 1 calc R
C6B C 0.3835(10) 0.6586(8) 0.6665(7) 0.026(2) Uiso 1 1 d .
H6B H 0.4156 0.6081 0.666 0.031 Uiso 1 1 calc R
C6C C -0.5009(10) 0.1444(8) -0.5414(8) 0.028(3) Uiso 1 1 d .
H6C H -0.4894 0.2004 -0.4988 0.034 Uiso 1 1 calc R
C7A C 0.2240(9) 0.4254(7) -0.1733(6) 0.015(2) Uiso 1 1 d .
C7B C 0.2063(9) 0.7195(7) 0.5171(6) 0.018(2) Uiso 1 1 d .
C7C C -0.3618(11) -0.0468(8) -0.5844(8) 0.029(3) Uiso 1 1 d .
C9A C 0.5166(9) 0.3265(7) 0.0186(6) 0.015(2) Uiso 1 1 d .
C9B C 0.3101(9) 0.4054(7) 0.3781(6) 0.016(2) Uiso 1 1 d .
C9C C -0.1388(9) 0.2074(7) -0.3101(6) 0.018(2) Uiso 1 1 d .
C10A C 0.5739(10) 0.2615(7) 0.0278(7) 0.023(2) Uiso 1 1 d .
H10A H 0.6177 0.2679 0.0793 0.027 Uiso 1 1 calc R
C10B C 0.3126(9) 0.3388(7) 0.3058(6) 0.019(2) Uiso 1 1 d .
H10B H 0.3483 0.2903 0.3064 0.023 Uiso 1 1 calc R
C10C C -0.0389(9) 0.2402(7) -0.2521(7) 0.019(2) Uiso 1 1 d .
H10C H -0.0302 0.2951 -0.2086 0.023 Uiso 1 1 calc R
C11A C 0.5656(10) 0.1871(8) -0.0402(7) 0.025(2) Uiso 1 1 d .
H11A H 0.6 0.1391 -0.0355 0.03 Uiso 1 1 calc R
C11B C 0.2616(9) 0.3448(7) 0.2324(7) 0.022(2) Uiso 1 1 d .
H11B H 0.2637 0.3012 0.1811 0.027 Uiso 1 1 calc R
C11C C 0.0495(10) 0.1915(7) -0.2582(7) 0.024(2) Uiso 1 1 d .
H11C H 0.119 0.2132 -0.219 0.029 Uiso 1 1 calc R
C12A C 0.5059(10) 0.1827(8) -0.1161(7) 0.023(2) Uiso 1 1 d .
H12A H 0.5011 0.1323 -0.1638 0.028 Uiso 1 1 calc R
C12B C 0.2069(10) 0.4157(7) 0.2346(7) 0.023(2) Uiso 1 1 d .
H12B H 0.1705 0.4206 0.1849 0.028 Uiso 1 1 calc R
C12C C 0.0344(10) 0.1119(8) -0.3215(7) 0.024(2) Uiso 1 1 d .
H12C H 0.0929 0.0775 -0.3263 0.029 Uiso 1 1 calc R
C13A C 0.4547(10) 0.2513(7) -0.1212(7) 0.023(2) Uiso 1 1 d .
H13A H 0.4155 0.2484 -0.1732 0.028 Uiso 1 1 calc R
C13B C 0.2064(9) 0.4791(7) 0.3106(7) 0.020(2) Uiso 1 1 d .
H13B H 0.1684 0.527 0.3125 0.024 Uiso 1 1 calc R
C13C C -0.0685(10) 0.0822(8) -0.3789(7) 0.024(2) Uiso 1 1 d .
H13C H -0.0791 0.0274 -0.423 0.029 Uiso 1 1 calc R
C14A C 0.5127(9) 0.4091(7) 0.0899(6) 0.018(2) Uiso 1 1 d .
C14B C 0.3678(9) 0.4079(7) 0.4627(6) 0.018(2) Uiso 1 1 d .
C14C C -0.2373(10) 0.2546(7) -0.3103(7) 0.023(2) Uiso 1 1 d .
Cu1A Cu 0.36807(11) 0.41585(8) -0.04223(7) 0.0142(2) Uani 1 1 d .
Cu1B Cu 0.26785(11) 0.55612(8) 0.49410(8) 0.0177(3) Uani 1 1 d .
Cu1C Cu -0.29195(12) 0.10949(9) -0.45320(9) 0.0248(3) Uani 1 1 d .
Ge1 Ge 0 0 0 0.0096(3) Uani 1 2 d S
N1A N 0.2638(7) 0.5007(5) -0.0258(5) 0.0139(17) Uiso 1 1 d .
N1B N 0.3160(7) 0.6562(6) 0.5994(5) 0.0172(18) Uiso 1 1 d .
N1C N -0.4297(8) 0.0900(6) -0.5359(6) 0.022(2) Uiso 1 1 d .
N1G N 0.1582(9) 0.1618(7) -0.4834(6) 0.029(2) Uiso 1 1 d .
H1GA H 0.2086 0.1274 -0.4828 0.035 Uiso 1 1 calc R
H1GB H 0.1008 0.1458 -0.525 0.035 Uiso 1 1 calc R
N2G N 0.2548(8) 0.2619(6) -0.3593(6) 0.025(2) Uiso 1 1 d .
H2GA H 0.2592 0.3103 -0.3169 0.03 Uiso 1 1 calc R
H2GB H 0.3078 0.2293 -0.3601 0.03 Uiso 1 1 calc R
N3G N 0.0895(10) 0.2882(8) -0.4188(7) 0.038(3) Uiso 1 1 d .
H3GA H 0.0951 0.3365 -0.376 0.046 Uiso 1 1 calc R
H3GB H 0.0316 0.2731 -0.4599 0.046 Uiso 1 1 calc R
N4G N 0.4397(8) 0.5997(6) 0.2385(6) 0.023(2) Uiso 1 1 d .
H4GA H 0.4575 0.5656 0.1923 0.027 Uiso 1 1 calc R
H4GB H 0.3907 0.6347 0.2362 0.027 Uiso 1 1 calc R
N5G N 0.5608(8) 0.5458(6) 0.3154(6) 0.022(2) Uiso 1 1 d .
H5GA H 0.593 0.5456 0.3637 0.027 Uiso 1 1 calc R
H5GB H 0.5776 0.5109 0.2692 0.027 Uiso 1 1 calc R
N6G N 0.4610(8) 0.6511(6) 0.3810(6) 0.0207(19) Uiso 1 1 d .
H6GA H 0.4928 0.6514 0.4296 0.025 Uiso 1 1 calc R
H6GB H 0.4119 0.6859 0.3781 0.025 Uiso 1 1 calc R
N8A N 0.4581(7) 0.3226(6) -0.0549(5) 0.0159(18) Uiso 1 1 d .
N8B N 0.2580(7) 0.4738(6) 0.3805(5) 0.0180(18) Uiso 1 1 d .
N8C N -0.1519(8) 0.1296(6) -0.3729(6) 0.021(2) Uiso 1 1 d .
O1 O 0.1911(15) 0.3136(11) -0.0263(10) 0.013(4) Uiso 0.511(9) 1 d P
O1A O 0.3024(6) 0.3834(5) -0.1591(4) 0.0168(15) Uiso 1 1 d .
O1B O 0.1919(6) 0.6431(5) 0.4612(5) 0.0203(16) Uiso 1 1 d .
O1C O -0.2837(7) -0.0107(6) -0.5207(5) 0.0306(19) Uiso 1 1 d .
O2 O 0.4462(6) 0.1253(5) 0.1061(5) 0.0221(16) Uiso 1 1 d .
O1W O 0.1034(7) 0.4790(6) 0.5240(5) 0.0298(19) Uiso 1 1 d .
O1Z O 0.2219(16) 0.3047(11) -0.0215(11) 0.015(4) Uiso 0.489(9) 1 d P
O2A O 0.1724(6) 0.4164(5) -0.2412(5) 0.0228(17) Uiso 1 1 d .
O2B O 0.1656(6) 0.7823(5) 0.5075(5) 0.0208(16) Uiso 1 1 d .
O2C O -0.3729(8) -0.1226(6) -0.6344(6) 0.037(2) Uiso 1 1 d .
O3 O 0.3093(14) 0.0198(11) -0.2010(10) 0.013(4) Uiso 0.511(9) 1 d P
O2W O -0.1072(12) 0.4611(9) 0.3083(8) 0.076(4) Uiso 1 1 d .
O3A O 0.4516(6) 0.4616(5) 0.0715(4) 0.0158(15) Uiso 1 1 d .
O3B O 0.3593(6) 0.4754(5) 0.5233(5) 0.0211(16) Uiso 1 1 d .
O3C O -0.3212(7) 0.2149(5) -0.3721(5) 0.0235(17) Uiso 1 1 d .
O4 O 0.1621(16) 0.1321(11) 0.3141(10) 0.018(4) Uiso 0.511(9) 1 d P
O3W O 0.0440(18) 0.3022(13) 0.3945(12) 0.041(5) Uiso 0.511(9) 1 d P
O3Z O 0.2845(15) 0.0001(11) -0.2238(11) 0.013(4) Uiso 0.489(9) 1 d P
O4A O 0.5632(6) 0.4196(5) 0.1585(5) 0.0214(16) Uiso 1 1 d .
O4B O 0.4149(7) 0.3462(5) 0.4667(5) 0.0282(18) Uiso 1 1 d .
O4C O -0.2360(6) 0.3237(5) -0.2544(5) 0.0222(16) Uani 1 1 d .
O5 O -0.2440(14) 0.1572(12) -0.1545(10) 0.014(4) Uiso 0.511(9) 1 d P
O4W O 0.0600(9) -0.0888(7) -0.4056(6) 0.049(3) Uiso 1 1 d .
O4Z O 0.1271(17) 0.1384(12) 0.3214(11) 0.019(4) Uiso 0.489(9) 1 d P
O6 O -0.1097(12) 0.2884(10) 0.1876(10) 0.014(3) Uiso 0.511(9) 1 d P
O5W O -0.002(3) 0.323(2) 0.373(2) 0.088(9) Uiso 0.489(9) 1 d P
O5Z O -0.2197(15) 0.1846(12) -0.1436(10) 0.013(4) Uiso 0.489(9) 1 d P
O7 O 0.2312(13) 0.1727(9) 0.0560(8) 0.015(3) Uiso 0.511(9) 1 d P
O6Z O -0.1075(12) 0.3023(10) 0.1599(10) 0.012(3) Uiso 0.489(9) 1 d P
O8 O 0.2765(12) 0.0233(9) -0.0359(8) 0.014(3) Uiso 0.511(9) 1 d P
O7Z O 0.2855(13) 0.2017(9) 0.0438(8) 0.013(3) Uiso 0.489(9) 1 d P
O9 O 0.1585(11) 0.1125(8) -0.1035(8) 0.009(3) Uiso 0.511(9) 1 d P
O8Z O 0.3362(13) 0.0515(9) -0.0492(9) 0.014(3) Uiso 0.489(9) 1 d P
O10 O 0.2118(11) 0.1239(8) 0.1517(8) 0.011(3) Uiso 0.511(9) 1 d P
O9Z O 0.2116(12) 0.1416(9) -0.1185(8) 0.009(3) Uiso 0.489(9) 1 d P
O11 O 0.2602(12) -0.0289(9) 0.0683(9) 0.014(3) Uiso 0.511(9) 1 d P
O10Z O 0.2596(12) 0.1283(9) 0.1927(8) 0.010(3) Uiso 0.489(9) 1 d P
O12 O 0.0523(11) -0.0185(9) -0.1966(9) 0.009(3) Uiso 0.511(9) 1 d P
O11Z O 0.3087(12) -0.0269(9) 0.1056(9) 0.012(3) Uiso 0.489(9) 1 d P
O13 O -0.0014(11) 0.1642(10) -0.0912(8) 0.009(3) Uiso 0.511(9) 1 d P
O12Z O 0.0657(11) -0.0425(9) -0.2321(9) 0.009(3) Uiso 0.489(9) 1 d P
O14 O 0.0659(11) 0.2230(10) 0.0695(8) 0.011(3) Uiso 0.511(9) 1 d P
O13Z O -0.0111(12) 0.2064(11) -0.0854(8) 0.012(3) Uiso 0.489(9) 1 d P
O15 O -0.1087(11) 0.0285(8) -0.1714(8) 0.010(3) Uiso 0.511(9) 1 d P
O14Z O 0.0561(11) 0.2682(10) 0.0774(8) 0.008(3) Uiso 0.489(9) 1 d P
O16 O -0.1571(11) 0.1568(10) 0.0089(8) 0.010(3) Uiso 0.511(9) 1 d P
O15Z O -0.1502(11) 0.0252(8) -0.2132(8) 0.009(3) Uiso 0.489(9) 1 d P
O17 O 0.0451(12) 0.1705(10) 0.1776(10) 0.016(3) Uiso 0.511(9) 1 d P
O16Z O -0.1697(11) 0.1981(10) 0.0161(8) 0.009(3) Uiso 0.489(9) 1 d P
O18 O -0.1783(12) 0.1009(9) 0.1255(9) 0.012(3) Uiso 0.511(9) 1 d P
O17Z O 0.0342(12) 0.1993(10) 0.2133(10) 0.014(3) Uiso 0.489(9) 1 d P
O19 O 0.1120(10) 0.0119(8) 0.0815(7) 0.006(2) Uiso 0.5 1 d P
O18Z O -0.1944(12) 0.1269(9) 0.1571(9) 0.009(3) Uiso 0.489(9) 1 d P
O20 O -0.0336(11) 0.0585(8) 0.0911(8) 0.010(3) Uiso 0.5 1 d P
O21 O 0.0171(10) -0.1036(8) -0.0035(7) 0.004(2) Uiso 0.5 1 d P
O22 O -0.1297(11) -0.0617(8) 0.0212(8) 0.009(3) Uiso 0.5 1 d P
W1 W 0.14138(4) 0.20922(3) -0.01535(3) 0.01723(10) Uani 1 1 d .
W2 W 0.30452(4) 0.08392(3) 0.07122(3) 0.02588(12) Uani 1 1 d .
W3 W 0.20193(4) 0.00876(3) -0.14399(2) 0.01675(10) Uani 1 1 d .
W4 W 0.09964(4) 0.09260(3) 0.21476(2) 0.01719(10) Uani 1 1 d .
W5 W -0.15635(4) 0.11624(3) -0.10230(3) 0.01784(10) Uani 1 1 d .
W6 W -0.07796(3) 0.19929(2) 0.11640(2) 0.01151(9) Uani 1 1 d .

loop_
_atom_site_aniso_label
_atom_site_aniso_U_11
_atom_site_aniso_U_22
_atom_site_aniso_U_33
_atom_site_aniso_U_23
_atom_site_aniso_U_13
_atom_site_aniso_U_12
Cu1A 0.0179(6) 0.0094(6) 0.0150(6) 0.0028(5) 0.0040(5) 0.0035(5)
Cu1B 0.0219(7) 0.0118(6) 0.0174(6) 0.0008(5) -0.0028(5) 0.0073(5)
Cu1C 0.0217(7) 0.0190(7) 0.0313(8) 0.0051(6) -0.0062(6) 0.0074(6)
Ge1 0.0070(6) 0.0084(6) 0.0118(7) 0.0014(5) 0.0015(5) 0.0007(5)
O4C 0.022(4) 0.026(4) 0.020(4) 0.008(3) 0.003(3) 0.009(3)
W1 0.0256(2) 0.00713(19) 0.0159(2) 0.00517(16) -0.00655(17) -0.00230(16)
W2 0.0076(2) 0.0122(2) 0.0451(3) -0.00852(19) -0.00425(19) 0.00261(16)
W3 0.0163(2) 0.0285(2) 0.0100(2) 0.00627(17) 0.00603(16) 0.01372(18)
W4 0.0228(2) 0.0139(2) 0.00903(19) -0.00096(15) 0.00480(16) -0.00360(17)
W5 0.0133(2) 0.0211(2) 0.0312(2) 0.02022(19) 0.01075(18) 0.01054(17)
W6 0.01170(19) 0.00803(18) 0.0137(2) 0.00037(15) 0.00358(15) 0.00361(14)

loop_
_atom_type_symbol
_atom_type_description
_atom_type_scat_dispersion_real
_atom_type_scat_dispersion_imag
_atom_type_scat_source
C C 0.0033 0.0016 'International Tables Vol C Tables 4.2.6.8 and 6.1.1.4'
H H 0 0 'International Tables Vol C Tables 4.2.6.8 and 6.1.1.4'
Cu Cu 0.3201 1.2651 'International Tables Vol C Tables 4.2.6.8 and 6.1.1.4'
Ge Ge 0.1547 1.8001 'International Tables Vol C Tables 4.2.6.8 and 6.1.1.4'
N N 0.0061 0.0033 'International Tables Vol C Tables 4.2.6.8 and 6.1.1.4'
O O 0.0106 0.006 'International Tables Vol C Tables 4.2.6.8 and 6.1.1.4'
W W -0.849 6.8722 'International Tables Vol C Tables 4.2.6.8 and 6.1.1.4'

loop_
_exptl_crystal_face_index_h
_exptl_crystal_face_index_k
_exptl_crystal_face_index_l
_exptl_crystal_face_perp_dist
0 -22 4 0.0661
0 22 -4 0.0499
-1 6 -24 0.0213
-1 -7 24 0.0565
-1 -7 24 0.0529
-16 3 -4 0.1809
16 -4 4 0.2036

loop_
_geom_angle_atom_site_label_1
_geom_angle_atom_site_label_2
_geom_angle_atom_site_label_3
_geom_angle
_geom_angle_site_symmetry_1
_geom_angle_site_symmetry_3
N2G C1G N3G 119.0(11) . .
N2G C1G N1G 120.0(11) . .
N3G C1G N1G 120.9(11) . .
N1A C2A C3A 122.8(9) . .
N1A C2A C7A 113.6(8) . .
C3A C2A C7A 123.6(9) . .
N1B C2B C3B 121.9(10) . .
N1B C2B C7B 115.2(9) . .
C3B C2B C7B 122.8(10) . .
N1C C2C C3C 122.6(11) . .
N1C C2C C7C 114.0(10) . .
C3C C2C C7C 123.4(11) . .
N5G C2G N6G 120.7(10) . .
N5G C2G N4G 120.0(10) . .
N6G C2G N4G 119.3(10) . .
C2A C3A C4A 118.2(10) . .
C2A C3A H3A 120.9 . .
C4A C3A H3A 120.9 . .
C4B C3B C2B 118.8(10) . .
C4B C3B H3B 120.6 . .
C2B C3B H3B 120.6 . .
C2C C3C C4C 118.7(11) . .
C2C C3C H3C 120.7 . .
C4C C3C H3C 120.7 . .
C5A C4A C3A 119.5(10) . .
C5A C4A H4A 120.3 . .
C3A C4A H4A 120.3 . .
C3B C4B C5B 118.6(11) . .
C3B C4B H4B 120.7 . .
C5B C4B H4B 120.7 . .
C5C C4C C3C 119.5(12) . .
C5C C4C H4C 120.3 . .
C3C C4C H4C 120.3 . .
C6A C5A C4A 117.4(10) . .
C6A C5A H5A 121.3 . .
C4A C5A H5A 121.3 . .
C4B C5B C6B 119.2(11) . .
C4B C5B H5B 120.4 . .
C6B C5B H5B 120.4 . .
C4C C5C C6C 118.0(12) . .
C4C C5C H5C 121 . .
C6C C5C H5C 121 . .
N1A C6A C5A 124.1(10) . .
N1A C6A H6A 118 . .
C5A C6A H6A 118 . .
N1B C6B C5B 121.6(11) . .
N1B C6B H6B 119.2 . .
C5B C6B H6B 119.2 . .
N1C C6C C5C 123.0(11) . .
N1C C6C H6C 118.5 . .
C5C C6C H6C 118.5 . .
O2A C7A O1A 125.8(9) . .
O2A C7A C2A 118.9(9) . .
O1A C7A C2A 115.3(8) . .
O2B C7B O1B 123.9(10) . .
O2B C7B C2B 121.2(9) . .
O1B C7B C2B 114.9(9) . .
O2C C7C O1C 125.5(12) . .
O2C C7C C2C 119.3(11) . .
O1C C7C C2C 115.2(10) . .
N8A C9A C10A 123.2(9) . .
N8A C9A C14A 113.8(8) . .
C10A C9A C14A 123.0(9) . .
N8B C9B C10B 123.1(10) . .
N8B C9B C14B 114.3(9) . .
C10B C9B C14B 122.6(9) . .
N8C C9C C10C 121.0(10) . .
N8C C9C C14C 115.3(9) . .
C10C C9C C14C 123.7(10) . .
C11A C10A C9A 117.7(10) . .
C11A C10A H10A 121.1 . .
C9A C10A H10A 121.1 . .
C9B C10B C11B 117.9(10) . .
C9B C10B H10B 121 . .
C11B C10B H10B 121 . .
C9C C10C C11C 119.3(10) . .
C9C C10C H10C 120.4 . .
C11C C10C H10C 120.4 . .
C10A C11A C12A 119.3(11) . .
C10A C11A H11A 120.3 . .
C12A C11A H11A 120.3 . .
C10B C11B C12B 119.2(10) . .
C10B C11B H11B 120.4 . .
C12B C11B H11B 120.4 . .
C12C C11C C10C 119.2(11) . .
C12C C11C H11C 120.4 . .
C10C C11C H11C 120.4 . .
C13A C12A C11A 119.5(11) . .
C13A C12A H12A 120.2 . .
C11A C12A H12A 120.2 . .
C13B C12B C11B 119.1(11) . .
C13B C12B H12B 120.4 . .
C11B C12B H12B 120.4 . .
C11C C12C C13C 119.1(11) . .
C11C C12C H12C 120.5 . .
C13C C12C H12C 120.5 . .
N8A C13A C12A 121.8(11) . .
N8A C13A H13A 119.1 . .
C12A C13A H13A 119.1 . .
N8B C13B C12B 121.3(10) . .
N8B C13B H13B 119.4 . .
C12B C13B H13B 119.4 . .
N8C C13C C12C 121.2(11) . .
N8C C13C H13C 119.4 . .
C12C C13C H13C 119.4 . .
O4A C14A O3A 125.6(10) . .
O4A C14A C9A 119.2(9) . .
O3A C14A C9A 115.2(9) . .
O4B C14B O3B 126.7(10) . .
O4B C14B C9B 118.7(9) . .
O3B C14B C9B 114.5(9) . .
O4C C14C O3C 125.2(10) . .
O4C C14C C9C 120.4(10) . .
O3C C14C C9C 114.4(9) . .
N8A Cu1A O1A 97.2(3) . .
N8A Cu1A O3A 83.9(3) . .
O1A Cu1A O3A 171.6(3) . .
N8A Cu1A N1A 173.6(4) . .
O1A Cu1A N1A 83.7(3) . .
O3A Cu1A N1A 96.2(3) . .
N8A Cu1A O1Z 82.3(5) . .
O1A Cu1A O1Z 91.4(5) . .
O3A Cu1A O1Z 97.0(5) . .
N1A Cu1A O1Z 91.4(5) . .
O3B Cu1B O1B 173.8(3) . .
O3B Cu1B N8B 83.1(3) . .
O1B Cu1B N8B 95.8(3) . .
O3B Cu1B N1B 97.0(3) . .
O1B Cu1B N1B 82.5(3) . .
N8B Cu1B N1B 164.4(4) . .
O3B Cu1B O1W 90.5(3) . .
O1B Cu1B O1W 95.6(3) . .
N8B Cu1B O1W 95.6(3) . .
N1B Cu1B O1W 100.0(3) . .
O3C Cu1C O1C 167.2(3) . .
O3C Cu1C N8C 83.7(3) . .
O1C Cu1C N8C 96.4(4) . .
O3C Cu1C N1C 97.0(3) . .
O1C Cu1C N1C 83.3(4) . .
N8C Cu1C N1C 178.5(4) . .
O20 Ge1 O20 180.0(9) . 2
O20 Ge1 O21 113.6(6) . .
O20 Ge1 O21 66.4(6) 2 .
O20 Ge1 O21 66.4(6) . 2
O20 Ge1 O21 113.6(6) 2 2
O21 Ge1 O21 180.0(11) . 2
O20 Ge1 O22 70.8(6) . .
O20 Ge1 O22 109.2(6) 2 .
O21 Ge1 O22 70.3(6) . .
O21 Ge1 O22 109.7(6) 2 .
O20 Ge1 O22 109.2(6) . 2
O20 Ge1 O22 70.8(6) 2 2
O21 Ge1 O22 109.7(6) . 2
O21 Ge1 O22 70.3(6) 2 2
O22 Ge1 O22 180.0(11) . 2
O20 Ge1 O19 109.9(6) . 2
O20 Ge1 O19 70.1(6) 2 2
O21 Ge1 O19 108.1(5) . 2
O21 Ge1 O19 71.9(5) 2 2
O22 Ge1 O19 73.9(6) . 2
O22 Ge1 O19 106.1(6) 2 2
O20 Ge1 O19 70.1(6) . .
O20 Ge1 O19 109.9(6) 2 .
O21 Ge1 O19 71.9(5) . .
O21 Ge1 O19 108.1(5) 2 .
O22 Ge1 O19 106.1(6) . .
O22 Ge1 O19 73.9(6) 2 .
O19 Ge1 O19 180.0(8) 2 .
C6A N1A C2A 118.0(9) . .
C6A N1A Cu1A 129.2(7) . .
C2A N1A Cu1A 112.5(6) . .
C2B N1B C6B 119.9(9) . .
C2B N1B Cu1B 112.5(7) . .
C6B N1B Cu1B 127.5(8) . .
C6C N1C C2C 118.1(10) . .
C6C N1C Cu1C 129.6(8) . .
C2C N1C Cu1C 112.2(7) . .
C1G N1G H1GA 120 . .
C1G N1G H1GB 120 . .
H1GA N1G H1GB 120 . .
C1G N2G H2GA 120 . .
C1G N2G H2GB 120 . .
H2GA N2G H2GB 120 . .
C1G N3G H3GA 120 . .
C1G N3G H3GB 120 . .
H3GA N3G H3GB 120 . .
C2G N4G H4GA 120 . .
C2G N4G H4GB 120 . .
H4GA N4G H4GB 120 . .
C2G N5G H5GA 120 . .
C2G N5G H5GB 120 . .
H5GA N5G H5GB 120 . .
C2G N6G H6GA 120 . .
C2G N6G H6GB 120 . .
H6GA N6G H6GB 120 . .
C13A N8A C9A 118.3(9) . .
C13A N8A Cu1A 128.7(7) . .
C9A N8A Cu1A 112.2(6) . .
C13B N8B C9B 119.4(9) . .
C13B N8B Cu1B 127.8(7) . .
C9B N8B Cu1B 112.8(7) . .
C13C N8C C9C 120.2(9) . .
C13C N8C Cu1C 128.1(8) . .
C9C N8C Cu1C 111.3(7) . .
C7A O1A Cu1A 114.7(6) . .
C7B O1B Cu1B 114.7(7) . .
C7C O1C Cu1C 115.3(8) . .
W1 O1Z Cu1A 165.5(11) . .
C14A O3A Cu1A 114.0(6) . .
C14B O3B Cu1B 115.2(7) . .
C14C O3C Cu1C 114.7(7) . .
O6Z O6 W6 81(2) . .
O7Z O7 W1 85.3(15) . .
O7Z O7 W2 97.3(16) . .
W1 O7 W2 147.2(8) . .
O6 O6Z W6 80(2) . .
O8Z O8 W2 96.7(15) . .
O8Z O8 W3 85.7(14) . .
W2 O8 W3 148.7(8) . .
O7 O7Z W1 70.7(14) . .
O7 O7Z W2 60.8(14) . .
W1 O7Z W2 122.1(7) . .
O9Z O9 W3 94.5(14) . .
O9Z O9 W1 94.6(14) . .
W3 O9 W1 151.9(8) . .
O8 O8Z W3 69.8(13) . .
O8 O8Z W2 59.2(13) . .
W3 O8Z W2 120.8(7) . .
O10Z O10 W4 84.3(13) . .
O10Z O10 W2 96.7(14) . .
W4 O10 W2 146.7(7) . .
O9 O9Z W3 61.9(12) . .
O9 O9Z W1 62.8(12) . .
W3 O9Z W1 119.1(7) . .
O11Z O11 W2 97.2(15) . .
O11Z O11 W5 87.0(15) . 2
W2 O11 W5 147.8(8) . 2
O10 O10Z W4 70.4(13) . .
O10 O10Z W2 60.2(12) . .
W4 O10Z W2 121.0(7) . .
O12Z O12 W3 93.4(18) . .
O12Z O12 W4 92.6(18) . 2
W3 O12 W4 146.3(7) . 2
O11 O11Z W2 59.5(13) . .
O11 O11Z W5 69.7(14) . 2
W2 O11Z W5 120.6(7) . 2
O13Z O13 W5 91.9(18) . .
O13Z O13 W1 92.4(18) . .
W5 O13 W1 144.5(7) . .
O12 O12Z W3 67.0(16) . .
O12 O12Z W4 68.3(16) . 2
W3 O12Z W4 124.9(8) . 2
O14Z O14 W1 103.1(17) . .
O14Z O14 W6 85.1(16) . .
W1 O14 W6 150.2(8) . .
O13 O13Z W5 67.6(16) . .
O13 O13Z W1 68.2(16) . .
W5 O13Z W1 124.0(8) . .
O15Z O15 W5 97.8(14) . .
O15Z O15 W4 91.4(14) . 2
W5 O15 W4 152.6(8) . 2
O14 O14Z W6 73.8(15) . .
O14 O14Z W1 56.4(14) . .
W6 O14Z W1 123.0(7) . .
O16Z O16 W5 104.5(18) . .
O16Z O16 W6 86.9(17) . .
W5 O16 W6 150.4(8) . .
O15 O15Z W5 58.9(12) . .
O15 O15Z W4 65.5(12) . 2
W5 O15Z W4 119.1(7) . 2
O17Z O17 W4 102(2) . .
O17Z O17 W6 89.4(19) . .
W4 O17 W6 149.7(9) . .
O16 O16Z W6 72.6(17) . .
O16 O16Z W5 57.1(16) . .
W6 O16Z W5 123.2(7) . .
O18Z O18 W6 88.5(19) . .
O18Z O18 W3 104(2) . 2
W6 O18 W3 149.7(8) . 2
O17 O17Z W4 58.8(17) . .
O17 O17Z W6 70.9(18) . .
W4 O17Z W6 122.8(8) . .
Ge1 O19 W4 119.9(6) . .
Ge1 O19 W5 119.0(6) . 2
W4 O19 W5 100.3(5) . 2
Ge1 O19 W2 116.6(6) . .
W4 O19 W2 99.1(4) . .
W5 O19 W2 97.9(4) 2 .
O18 O18Z W6 72.0(18) . .
O18 O18Z W3 58.5(18) . 2
W6 O18Z W3 123.7(8) . 2
Ge1 O20 W6 123.7(7) . .
Ge1 O20 W4 119.7(6) . .
W6 O20 W4 97.4(5) . .
Ge1 O20 W3 118.5(6) . 2
W6 O20 W3 96.3(4) . 2
W4 O20 W3 95.1(4) . 2
Ge1 O21 W6 123.0(6) . 2
Ge1 O21 W1 119.9(6) . 2
W6 O21 W1 98.0(4) 2 2
Ge1 O21 W5 118.1(6) . 2
W6 O21 W5 96.7(4) 2 2
W1 O21 W5 95.3(4) 2 2
Ge1 O22 W3 120.6(6) . 2
Ge1 O22 W1 119.3(6) . 2
W3 O22 W1 100.4(5) 2 2
Ge1 O22 W2 116.1(6) . 2
W3 O22 W2 97.9(4) 2 2
W1 O22 W2 98.2(4) 2 2
O1Z W1 O1 14.1(7) . .
O1Z W1 O14 114.2(7) . .
O1 W1 O14 108.2(7) . .
O1Z W1 O7 106.4(8) . .
O1 W1 O7 118.6(7) . .
O14 W1 O7 77.4(6) . .
O1Z W1 O9 109.8(7) . .
O1 W1 O9 114.8(7) . .
O14 W1 O9 136.0(6) . .
O7 W1 O9 89.8(6) . .
O1Z W1 O13 113.8(8) . .
O1 W1 O13 102.2(7) . .
O14 W1 O13 92.0(6) . .
O7 W1 O13 139.2(6) . .
O9 W1 O13 70.8(6) . .
O1Z W1 O7Z 84.3(8) . .
O1 W1 O7Z 97.6(7) . .
O14 W1 O7Z 94.9(6) . .
O7 W1 O7Z 24.0(5) . .
O9 W1 O7Z 88.5(5) . .
O13 W1 O7Z 155.8(6) . .
O1Z W1 O14Z 96.0(7) . .
O1 W1 O14Z 88.4(7) . .
O14 W1 O14Z 20.5(5) . .
O7 W1 O14Z 91.2(6) . .
O9 W1 O14Z 152.8(6) . .
O13 W1 O14Z 91.3(5) . .
O7Z W1 O14Z 103.0(5) . .
O1Z W1 O13Z 98.3(8) . .
O1 W1 O13Z 85.4(7) . .
O14 W1 O13Z 88.0(6) . .
O7 W1 O13Z 154.7(6) . .
O9 W1 O13Z 86.5(6) . .
O13 W1 O13Z 19.4(4) . .
O7Z W1 O13Z 174.9(6) . .
O14Z W1 O13Z 81.1(5) . .
O1Z W1 O9Z 87.5(7) . .
O1 W1 O9Z 93.9(7) . .
O14 W1 O9Z 157.9(6) . .
O7 W1 O9Z 92.8(6) . .
O9 W1 O9Z 22.6(4) . .
O13 W1 O9Z 82.6(5) . .
O7Z W1 O9Z 82.4(5) . .
O14Z W1 O9Z 173.8(5) . .
O13Z W1 O9Z 93.3(5) . .
O1Z W1 O22 148.2(7) . 2
O1 W1 O22 160.8(7) . 2
O14 W1 O22 88.8(6) . 2
O7 W1 O22 55.4(5) . 2
O9 W1 O22 50.9(5) . 2
O13 W1 O22 85.6(5) . 2
O7Z W1 O22 71.5(5) . 2
O14Z W1 O22 109.1(5) . 2
O13Z W1 O22 104.5(5) . 2
O9Z W1 O22 69.5(5) . 2
O1Z W1 O21 161.4(7) . 2
O1 W1 O21 148.0(7) . 2
O14 W1 O21 53.3(5) . 2
O7 W1 O21 85.3(5) . 2
O9 W1 O21 84.1(5) . 2
O13 W1 O21 58.0(5) . 2
O7Z W1 O21 109.0(5) . 2
O14Z W1 O21 68.9(5) . 2
O13Z W1 O21 69.5(5) . 2
O9Z W1 O21 106.7(5) . 2
O22 W1 O21 50.4(4) 2 2
O2 W2 O11 112.0(5) . .
O2 W2 O8 113.2(5) . .
O11 W2 O8 76.2(7) . .
O2 W2 O10 111.6(5) . .
O11 W2 O10 93.1(6) . .
O8 W2 O10 134.8(6) . .
O2 W2 O7 111.1(5) . .
O11 W2 O7 136.5(7) . .
O8 W2 O7 92.2(6) . .
O10 W2 O7 65.6(6) . .
O2 W2 O11Z 91.2(5) . .
O11 W2 O11Z 23.3(5) . .
O8 W2 O11Z 93.7(6) . .
O10 W2 O11Z 91.6(5) . .
O7 W2 O11Z 152.4(6) . .
O2 W2 O8Z 91.7(5) . .
O11 W2 O8Z 94.0(6) . .
O8 W2 O8Z 24.1(5) . .
O10 W2 O8Z 150.9(6) . .
O7 W2 O8Z 90.3(6) . .
O11Z W2 O8Z 105.7(5) . .
O2 W2 O7Z 92.3(5) . .
O11 W2 O7Z 155.1(6) . .
O8 W2 O7Z 89.8(6) . .
O10 W2 O7Z 82.2(6) . .
O7 W2 O7Z 21.8(5) . .
O11Z W2 O7Z 173.7(5) . .
O8Z W2 O7Z 79.5(5) . .
O2 W2 O10Z 91.5(4) . .
O11 W2 O10Z 90.5(6) . .
O8 W2 O10Z 154.8(6) . .
O10 W2 O10Z 23.1(5) . .
O7 W2 O10Z 82.8(6) . .
O11Z W2 O10Z 80.4(5) . .
O8Z W2 O10Z 173.0(5) . .
O7Z W2 O10Z 94.2(5) . .
O2 W2 O19 153.0(4) . .
O11 W2 O19 54.6(5) . .
O8 W2 O19 87.7(5) . .
O10 W2 O19 52.7(5) . .
O7 W2 O19 83.6(5) . .
O11Z W2 O19 69.7(5) . .
O8Z W2 O19 111.3(5) . .
O7Z W2 O19 105.2(5) . .
O10Z W2 O19 67.3(5) . .
O2 W2 O22 153.5(4) . 2
O11 W2 O22 88.1(6) . 2
O8 W2 O22 53.2(5) . 2
O10 W2 O22 83.1(5) . 2
O7 W2 O22 53.5(5) . 2
O11Z W2 O22 111.0(5) . 2
O8Z W2 O22 69.0(5) . 2
O7Z W2 O22 67.1(5) . 2
O10Z W2 O22 105.9(5) . 2
O19 W2 O22 53.2(4) . 2
O3 W3 O3Z 15.5(7) . .
O3 W3 O9 111.1(7) . .
O3Z W3 O9 117.1(7) . .
O3 W3 O12 117.0(8) . .
O3Z W3 O12 103.1(8) . .
O9 W3 O12 78.6(6) . .
O3 W3 O18 111.0(7) . 2
O3Z W3 O18 106.1(7) . 2
O9 W3 O18 136.8(7) . 2
O12 W3 O18 90.7(6) . 2
O3 W3 O8 106.0(7) . .
O3Z W3 O8 119.1(7) . .
O9 W3 O8 89.3(6) . .
O12 W3 O8 136.9(6) . .
O18 W3 O8 70.4(6) 2 .
O3 W3 O12Z 100.1(8) . .
O3Z W3 O12Z 85.3(8) . .
O9 W3 O12Z 93.8(6) . .
O12 W3 O12Z 19.6(4) . .
O18 W3 O12Z 87.8(6) 2 .
O8 W3 O12Z 150.6(6) . .
O3 W3 O9Z 87.7(7) . .
O3Z W3 O9Z 95.3(7) . .
O9 W3 O9Z 23.6(5) . .
O12 W3 O9Z 91.8(6) . .
O18 W3 O9Z 157.3(6) 2 .
O8 W3 O9Z 92.8(5) . .
O12Z W3 O9Z 101.6(5) . .
O3 W3 O8Z 83.4(7) . .
O3Z W3 O8Z 97.8(7) . .
O9 W3 O8Z 88.9(5) . .
O12 W3 O8Z 158.8(6) . .
O18 W3 O8Z 86.9(6) 2 .
O8 W3 O8Z 24.5(5) . .
O12Z W3 O8Z 174.5(6) . .
O9Z W3 O8Z 82.7(5) . .
O3 W3 O18Z 95.7(7) . 2
O3Z W3 O18Z 89.2(7) . 2
O9 W3 O18Z 153.2(6) . 2
O12 W3 O18Z 91.0(5) . 2
O18 W3 O18Z 17.3(5) 2 2
O8 W3 O18Z 81.6(6) . 2
O12Z W3 O18Z 82.6(5) . 2
O9Z W3 O18Z 174.0(6) . 2
O8Z W3 O18Z 92.8(5) . 2
O3 W3 O22 148.2(7) . 2
O3Z W3 O22 162.8(7) . 2
O9 W3 O22 51.5(5) . 2
O12 W3 O22 87.8(6) . 2
O18 W3 O22 86.8(6) 2 2
O8 W3 O22 53.9(5) . 2
O12Z W3 O22 107.0(5) . 2
O9Z W3 O22 70.8(5) . 2
O8Z W3 O22 71.1(5) . 2
O18Z W3 O22 104.1(5) 2 2
O3 W3 O20 160.8(6) . 2
O3Z W3 O20 147.2(7) . 2
O9 W3 O20 86.3(5) . 2
O12 W3 O20 56.8(5) . 2
O18 W3 O20 54.0(5) 2 2
O8 W3 O20 81.4(5) . 2
O12Z W3 O20 69.6(5) . 2
O9Z W3 O20 109.8(5) . 2
O8Z W3 O20 105.8(5) . 2
O18Z W3 O20 67.5(5) 2 2
O22 W3 O20 49.9(4) 2 2
O4 W4 O4Z 15.4(7) . .
O4 W4 O17 114.9(8) . .
O4Z W4 O17 106.5(8) . .
O4 W4 O10 107.4(7) . .
O4Z W4 O10 119.5(7) . .
O17 W4 O10 77.4(6) . .
O4 W4 O15 108.7(7) . 2
O4Z W4 O15 116.0(7) . 2
O17 W4 O15 136.4(7) . 2
O10 W4 O15 89.7(5) . 2
O4 W4 O12 114.3(7) . 2
O4Z W4 O12 102.9(8) . 2
O17 W4 O12 91.2(6) . 2
O10 W4 O12 137.6(6) . 2
O15 W4 O12 70.8(6) 2 2
O4 W4 O10Z 83.7(7) . .
O4Z W4 O10Z 97.4(8) . .
O17 W4 O10Z 95.2(6) . .
O10 W4 O10Z 25.3(5) . .
O15 W4 O10Z 88.9(5) 2 .
O12 W4 O10Z 156.0(6) 2 .
O4 W4 O17Z 97.1(8) . .
O4Z W4 O17Z 87.3(8) . .
O17 W4 O17Z 19.5(5) . .
O10 W4 O17Z 90.1(6) . .
O15 W4 O17Z 153.0(6) 2 .
O12 W4 O17Z 91.7(6) 2 .
O10Z W4 O17Z 102.0(6) . .
O4 W4 O12Z 98.5(8) . 2
O4Z W4 O12Z 85.5(8) . 2
O17 W4 O12Z 88.7(6) . 2
O10 W4 O12Z 153.8(6) . 2
O15 W4 O12Z 85.3(6) 2 2
O12 W4 O12Z 19.1(4) 2 2
O10Z W4 O12Z 174.2(6) . 2
O17Z W4 O12Z 83.1(6) . 2
O4 W4 O15Z 85.7(7) . 2
O4Z W4 O15Z 94.4(7) . 2
O17 W4 O15Z 159.1(7) . 2
O10 W4 O15Z 93.9(5) . 2
O15 W4 O15Z 23.1(4) 2 2
O12 W4 O15Z 82.5(5) 2 2
O10Z W4 O15Z 83.3(5) . 2
O17Z W4 O15Z 174.2(5) . 2
O12Z W4 O15Z 91.5(5) 2 2
O4 W4 O19 147.0(7) . .
O4Z W4 O19 161.7(7) . .
O17 W4 O19 89.5(6) . .
O10 W4 O19 54.4(5) . .
O15 W4 O19 50.9(5) 2 .
O12 W4 O19 85.3(5) 2 .
O10Z W4 O19 71.7(5) . .
O17Z W4 O19 109.0(5) . .
O12Z W4 O19 104.1(5) 2 .
O15Z W4 O19 70.2(5) 2 .
O4 W4 O20 162.7(7) . .
O4Z W4 O20 147.5(7) . .
O17 W4 O20 54.0(6) . .
O10 W4 O20 84.2(5) . .
O15 W4 O20 83.7(5) 2 .
O12 W4 O20 57.2(5) 2 .
O10Z W4 O20 109.2(5) . .
O17Z W4 O20 69.5(5) . .
O12Z W4 O20 69.7(5) 2 .
O15Z W4 O20 106.7(5) 2 .
O19 W4 O20 50.3(4) . .
O5 W5 O5Z 15.3(7) . .
O5 W5 O15 109.7(7) . .
O5Z W5 O15 117.3(7) . .
O5 W5 O13 116.0(8) . .
O5Z W5 O13 103.3(8) . .
O15 W5 O13 78.8(6) . .
O5 W5 O16 113.0(7) . .
O5Z W5 O16 106.7(7) . .
O15 W5 O16 135.9(7) . .
O13 W5 O16 91.9(6) . .
O5 W5 O11 104.8(7) . 2
O5Z W5 O11 116.8(7) . 2
O15 W5 O11 89.3(6) . 2
O13 W5 O11 139.2(6) . 2
O16 W5 O11 70.0(6) . 2
O5 W5 O13Z 99.5(8) . .
O5Z W5 O13Z 85.4(8) . .
O15 W5 O13Z 95.8(6) . .
O13 W5 O13Z 20.5(5) . .
O16 W5 O13Z 87.5(6) . .
O11 W5 O13Z 151.7(6) 2 .
O5 W5 O15Z 86.5(7) . .
O5Z W5 O15Z 95.5(7) . .
O15 W5 O15Z 23.3(5) . .
O13 W5 O15Z 91.3(6) . .
O16 W5 O15Z 156.2(6) . .
O11 W5 O15Z 92.6(5) 2 .
O13Z W5 O15Z 103.1(6) . .
O5 W5 O11Z 83.1(7) . 2
O5Z W5 O11Z 96.6(7) . 2
O15 W5 O11Z 88.9(5) . 2
O13 W5 O11Z 159.8(6) . 2
O16 W5 O11Z 85.9(6) . 2
O11 W5 O11Z 23.3(5) 2 2
O13Z W5 O11Z 173.4(6) . 2
O15Z W5 O11Z 83.0(5) . 2
O5 W5 O16Z 96.7(7) . .
O5Z W5 O16Z 88.8(7) . .
O15 W5 O16Z 153.5(6) . .
O13 W5 O16Z 92.0(5) . .
O16 W5 O16Z 18.4(5) . .
O11 W5 O16Z 81.5(6) 2 .
O13Z W5 O16Z 81.6(5) . .
O15Z W5 O16Z 173.9(5) . .
O11Z W5 O16Z 92.1(5) 2 .
O5 W5 O19 146.3(7) . 2
O5Z W5 O19 161.3(7) . 2
O15 W5 O19 51.1(5) . 2
O13 W5 O19 89.3(5) . 2
O16 W5 O19 86.3(6) . 2
O11 W5 O19 54.4(5) 2 2
O13Z W5 O19 109.0(5) . 2
O15Z W5 O19 70.2(5) . 2
O11Z W5 O19 70.5(5) 2 2
O16Z W5 O19 104.7(5) . 2
O5 W5 O21 162.0(7) . 2
O5Z W5 O21 147.9(7) . 2
O15 W5 O21 86.4(5) . 2
O13 W5 O21 58.0(5) . 2
O16 W5 O21 53.6(5) . 2
O11 W5 O21 82.6(5) 2 2
O13Z W5 O21 70.0(5) . 2
O15Z W5 O21 109.7(5) . 2
O11Z W5 O21 105.8(5) 2 2
O16Z W5 O21 67.9(5) . 2
O19 W5 O21 50.8(4) 2 2
O6 W6 O6Z 19.6(6) . .
O6 W6 O18 104.8(7) . .
O6Z W6 O18 117.9(7) . .
O6 W6 O16 120.5(7) . .
O6Z W6 O16 106.0(7) . .
O18 W6 O16 81.9(6) . .
O6 W6 O17 102.8(7) . .
O6Z W6 O17 115.7(7) . .
O18 W6 O17 88.4(6) . .
O16 W6 O17 136.7(7) . .
O6 W6 O18Z 85.4(7) . .
O6Z W6 O18Z 99.7(7) . .
O18 W6 O18Z 19.5(5) . .
O16 W6 O18Z 93.6(6) . .
O17 W6 O18Z 90.5(6) . .
O6 W6 O14 116.4(7) . .
O6Z W6 O14 105.2(7) . .
O18 W6 O14 136.9(7) . .
O16 W6 O14 87.6(5) . .
O17 W6 O14 71.3(6) . .
O18Z W6 O14 153.7(6) . .
O6 W6 O16Z 101.2(7) . .
O6Z W6 O16Z 85.6(7) . .
O18 W6 O16Z 93.6(6) . .
O16 W6 O16Z 20.5(4) . .
O17 W6 O16Z 154.5(7) . .
O18Z W6 O16Z 99.8(6) . .
O14 W6 O16Z 90.5(5) . .
O6 W6 O14Z 97.6(7) . .
O6Z W6 O14Z 84.5(7) . .
O18 W6 O14Z 157.4(6) . .
O16 W6 O14Z 89.4(5) . .
O17 W6 O14Z 83.7(6) . .
O18Z W6 O14Z 174.0(6) . .
O14 W6 O14Z 21.1(4) . .
O16Z W6 O14Z 84.8(5) . .
O6 W6 O17Z 83.4(7) . .
O6Z W6 O17Z 97.8(7) . .
O18 W6 O17Z 90.0(6) . .
O16 W6 O17Z 156.0(7) . .
O17 W6 O17Z 19.7(5) . .
O18Z W6 O17Z 85.5(6) . .
O14 W6 O17Z 82.9(6) . .
O16Z W6 O17Z 173.2(6) . .
O14Z W6 O17Z 89.6(5) . .
O6 W6 O20 146.3(7) . .
O6Z W6 O20 165.7(7) . .
O18 W6 O20 56.2(6) . .
O16 W6 O20 86.6(6) . .
O17 W6 O20 53.9(6) . .
O18Z W6 O20 72.3(5) . .
O14 W6 O20 81.6(5) . .
O16Z W6 O20 107.2(5) . .
O14Z W6 O20 102.7(5) . .
O17Z W6 O20 70.2(5) . .
O6 W6 O21 165.9(6) . 2
O6Z W6 O21 147.0(6) . 2
O18 W6 O21 88.2(6) . 2
O16 W6 O21 55.1(5) . 2
O17 W6 O21 82.7(6) . 2
O18Z W6 O21 107.6(5) . 2
O14 W6 O21 52.7(5) . 2
O16Z W6 O21 72.0(5) . 2
O14Z W6 O21 69.9(5) . 2
O17Z W6 O21 102.3(5) . 2
O20 W6 O21 46.6(4) . 2

loop_
_geom_bond_atom_site_label_1
_geom_bond_atom_site_label_2
_geom_bond_distance
_geom_bond_site_symmetry_2
C1G N2G 1.318(15) .
C1G N3G 1.333(16) .
C1G N1G 1.334(15) .
C2A N1A 1.354(13) .
C2A C3A 1.371(14) .
C2A C7A 1.525(14) .
C2B N1B 1.324(13) .
C2B C3B 1.390(14) .
C2B C7B 1.497(14) .
C2C N1C 1.353(14) .
C2C C3C 1.378(16) .
C2C C7C 1.513(16) .
C2G N5G 1.321(14) .
C2G N6G 1.325(13) .
C2G N4G 1.340(14) .
C3A C4A 1.408(15) .
C3A H3A 0.95 .
C3B C4B 1.381(15) .
C3B H3B 0.95 .
C3C C4C 1.392(17) .
C3C H3C 0.95 .
C4A C5A 1.399(15) .
C4A H4A 0.95 .
C4B C5B 1.383(16) .
C4B H4B 0.95 .
C4C C5C 1.380(17) .
C4C H4C 0.95 .
C5A C6A 1.375(14) .
C5A H5A 0.95 .
C5B C6B 1.386(16) .
C5B H5B 0.95 .
C5C C6C 1.401(17) .
C5C H5C 0.95 .
C6A N1A 1.337(13) .
C6A H6A 0.95 .
C6B N1B 1.327(14) .
C6B H6B 0.95 .
C6C N1C 1.331(15) .
C6C H6C 0.95 .
C7A O2A 1.220(12) .
C7A O1A 1.283(12) .
C7B O2B 1.236(13) .
C7B O1B 1.280(12) .
C7C O2C 1.235(14) .
C7C O1C 1.275(14) .
C9A N8A 1.359(13) .
C9A C10A 1.376(15) .
C9A C14A 1.519(14) .
C9B N8B 1.341(13) .
C9B C10B 1.378(14) .
C9B C14B 1.530(14) .
C9C N8C 1.354(13) .
C9C C10C 1.381(15) .
C9C C14C 1.493(15) .
C10A C11A 1.376(15) .
C10A H10A 0.95 .
C10B C11B 1.380(15) .
C10B H10B 0.95 .
C10C C11C 1.400(15) .
C10C H10C 0.95 .
C11A C12A 1.399(16) .
C11A H11A 0.95 .
C11B C12B 1.395(15) .
C11B H11B 0.95 .
C11C C12C 1.376(15) .
C11C H11C 0.95 .
C12A C13A 1.365(16) .
C12A H12A 0.95 .
C12B C13B 1.391(15) .
C12B H12B 0.95 .
C12C C13C 1.401(16) .
C12C H12C 0.95 .
C13A N8A 1.340(14) .
C13A H13A 0.95 .
C13B N8B 1.325(14) .
C13B H13B 0.95 .
C13C N8C 1.337(14) .
C13C H13C 0.95 .
C14A O4A 1.219(13) .
C14A O3A 1.288(12) .
C14B O4B 1.232(13) .
C14B O3B 1.281(12) .
C14C O4C 1.225(13) .
C14C O3C 1.299(13) .
Cu1A N8A 1.954(8) .
Cu1A O1A 1.958(7) .
Cu1A O3A 1.963(7) .
Cu1A N1A 1.965(8) .
Cu1A O1Z 2.346(17) .
Cu1B O3B 1.968(7) .
Cu1B O1B 1.970(7) .
Cu1B N8B 1.975(9) .
Cu1B N1B 1.977(9) .
Cu1B O1W 2.258(8) .
Cu1C O3C 1.946(8) .
Cu1C O1C 1.951(8) .
Cu1C N8C 1.966(9) .
Cu1C N1C 1.972(9) .
Ge1 O20 1.679(12) .
Ge1 O20 1.679(12) 2
Ge1 O21 1.687(11) .
Ge1 O21 1.687(11) 2
Ge1 O22 1.769(12) .
Ge1 O22 1.769(12) 2
Ge1 O19 1.777(12) 2
Ge1 O19 1.777(12) .
N1G H1GA 0.88 .
N1G H1GB 0.88 .
N2G H2GA 0.88 .
N2G H2GB 0.88 .
N3G H3GA 0.88 .
N3G H3GB 0.88 .
N4G H4GA 0.88 .
N4G H4GB 0.88 .
N5G H5GA 0.88 .
N5G H5GB 0.88 .
N6G H6GA 0.88 .
N6G H6GB 0.88 .
O1 W1 1.726(16) .
O2 W2 1.656(7) .
O1Z W1 1.669(17) .
O3 W3 1.661(15) .
O4 W4 1.675(16) .
O3W O5W 0.80(3) .
O3Z W3 1.716(16) .
O5 W5 1.653(15) .
O4Z W4 1.727(17) .
O6 O6Z 0.579(17) .
O6 W6 1.701(14) .
O5Z W5 1.707(16) .
O7 O7Z 0.793(16) .
O7 W1 1.838(13) .
O7 W2 1.860(13) .
O6Z W6 1.707(14) .
O8 O8Z 0.841(16) .
O8 W2 1.768(13) .
O8 W3 1.906(13) .
O7Z W1 1.941(14) .
O7Z W2 2.112(14) .
O9 O9Z 0.808(15) .
O9 W3 1.783(12) .
O9 W1 1.866(12) .
O8Z W3 2.026(14) .
O8Z W2 2.045(14) .
O10 O10Z 0.838(15) .
O10 W4 1.846(13) .
O10 W2 1.856(12) .
O9Z W3 2.014(13) .
O9Z W1 2.092(13) .
O11 O11Z 0.809(16) .
O11 W2 1.761(13) .
O11 W5 1.922(13) 2
O10Z W4 1.950(13) .
O10Z W2 2.123(13) .
O12 O12Z 0.663(15) .
O12 W3 1.818(12) .
O12 W4 1.887(12) 2
O11Z W2 2.028(14) .
O11Z W5 2.046(13) 2
O13 O13Z 0.683(15) .
O13 W5 1.802(12) .
O13 W1 1.911(12) .
O12Z W3 1.972(13) .
O12Z W4 2.028(13) 2
O14 O14Z 0.727(14) .
O14 W1 1.733(13) .
O14 W6 1.939(13) .
O13Z W5 1.949(14) .
O13Z W1 2.056(14) .
O15 O15Z 0.813(15) .
O15 W5 1.758(12) .
O15 W4 1.883(12) 2
O14Z W6 2.011(13) .
O14Z W1 2.026(13) .
O16 O16Z 0.682(15) .
O16 W5 1.815(13) .
O16 W6 1.856(13) .
O15Z W5 2.034(13) .
O15Z W4 2.070(13) 2
O17 O17Z 0.684(16) .
O17 W4 1.748(14) .
O17 W6 1.919(14) .
O16Z W6 1.942(13) .
O16Z W5 2.092(14) .
O18 O18Z 0.641(15) .
O18 W6 1.827(13) .
O18 W3 1.842(13) 2
O17Z W4 2.001(15) .
O17Z W6 2.030(14) .
O19 W4 2.290(12) .
O19 W5 2.320(12) 2
O19 W2 2.372(12) .
O18Z W6 1.921(13) .
O18Z W3 2.094(14) 2
O20 W6 2.327(12) .
O20 W4 2.382(13) .
O20 W3 2.425(13) 2
O21 W6 2.332(11) 2
O21 W1 2.369(11) 2
O21 W5 2.417(11) 2
O22 W3 2.304(12) 2
O22 W1 2.305(12) 2
O22 W2 2.387(12) 2
W1 O22 2.305(12) 2
W1 O21 2.369(11) 2
W2 O22 2.387(12) 2
W3 O18 1.842(13) 2
W3 O18Z 2.094(14) 2
W3 O22 2.304(12) 2
W3 O20 2.425(13) 2
W4 O15 1.883(12) 2
W4 O12 1.887(12) 2
W4 O12Z 2.028(13) 2
W4 O15Z 2.070(13) 2
W5 O11 1.922(13) 2
W5 O11Z 2.046(13) 2
W5 O19 2.320(12) 2
W5 O21 2.417(11) 2
W6 O21 2.332(11) 2
